data_1512608
loop_
_publ_author_name
'Yuriko Abe'
'Yuko Takagi'
'Miyuki Nakamura'
'Tomoaki Tanase'
'Miho Yokokawa'
'Hidetomo Mukai'
'Kazuchika Ohta'

_publ_section_title
;
 Structural, Photophysical, and Mesomorphic Properties of Luminescent
 Platinum(II)-Salen Schiff Base Complexes
;
_journal_name_full
;
Inorganica Chimica Acta
;
_journal_page_first 254
_journal_page_last 260
_journal_paper_doi 10.1016/j.ica.2012.02.041
_journal_volume 392
_journal_year 2012
_chemical_formula_moiety 'C24 H30 N2 O4 Pt'
_chemical_formula_sum 'C24 H30 N2 O4 Pt'
_chemical_formula_weight 605.60
_space_group_IT_number 14
_symmetry_cell_setting monoclinic
_symmetry_Int_Tables_number 14
_symmetry_space_group_name_Hall '-P 2yab'
_symmetry_space_group_name_H-M 'P 1 21/a 1'
_cell_angle_alpha 90.0000
_cell_angle_beta 94.771(4)
_cell_angle_gamma 90.0000
_cell_formula_units_Z 4
_cell_length_a 12.107(5)
_cell_length_b 7.056(3)
_cell_length_c 26.797(12)
_cell_measurement_reflns_used 4804
_cell_measurement_temperature 153(2)
_cell_measurement_theta_max 27.5
_cell_measurement_theta_min 3.3
_cell_volume 2281.3(17)
_computing_cell_refinement CrystalClear
_computing_data_collection CrystalClear
_computing_data_reduction CrystalStructure
_computing_publication_material 'CrystalStructure 3.8'
_computing_structure_refinement SHELXL
_computing_structure_solution SIR92
_diffrn_detector_area_resol_mean 7.31
_diffrn_measured_fraction_theta_full 0.973
_diffrn_measured_fraction_theta_max 0.973
_diffrn_measurement_device_type 'Rigaku Mercury'
_diffrn_measurement_method \w
_diffrn_radiation_type 'Mo K\a'
_diffrn_radiation_wavelength 0.71070
_diffrn_reflns_av_R_equivalents 0.063
_diffrn_reflns_limit_h_max 15
_diffrn_reflns_limit_h_min -15
_diffrn_reflns_limit_k_max 9
_diffrn_reflns_limit_k_min -9
_diffrn_reflns_limit_l_max 34
_diffrn_reflns_limit_l_min -34
_diffrn_reflns_number 19220
_diffrn_reflns_theta_full 27.48
_diffrn_reflns_theta_max 27.48
_exptl_absorpt_coefficient_mu 6.159
_exptl_absorpt_correction_T_max 0.397
_exptl_absorpt_correction_T_min 0.191
_exptl_absorpt_correction_type multi-scan
_exptl_absorpt_process_details 'Jacobson, R. (1998) Private communication'
_exptl_crystal_colour yellow
_exptl_crystal_density_diffrn 1.763
_exptl_crystal_density_method 'not measured'
_exptl_crystal_description plate
_exptl_crystal_F_000 1192.00
_exptl_crystal_size_max 0.35
_exptl_crystal_size_mid 0.35
_exptl_crystal_size_min 0.15
_refine_diff_density_max 2.35
_refine_diff_density_min -1.06
_refine_ls_extinction_coef 0.0024(11)
_refine_ls_extinction_method SHELXL
_refine_ls_goodness_of_fit_ref 1.110
_refine_ls_hydrogen_treatment refall
_refine_ls_number_parameters 309
_refine_ls_number_reflns 5074
_refine_ls_R_factor_gt 0.0731
_refine_ls_shift/su_max 0.0020
_refine_ls_structure_factor_coef Fsqd
_refine_ls_weighting_details 'w = 1/[\s^2^(Fo^2^)+(0.1225P)^2^+7.2422P] where P=(Fo^2^+2Fc^2^)/3'
_refine_ls_weighting_scheme calc
_refine_ls_wR_factor_ref 0.2286
_reflns_number_gt 3470
_reflns_number_total 5074
_reflns_threshold_expression F^2^>2.0\s(F^2^)
_cod_data_source_file ICA-2012-392-254-260.cif
_cod_data_source_block General
_cod_original_cell_volume 2281.1(17)
_cod_database_code 1512608

loop_
_symmetry_equiv_pos_site_id
_symmetry_equiv_pos_as_xyz
1 +X,+Y,+Z
2 1/2-X,1/2+Y,-Z
3 -X,-Y,-Z
4 1/2+X,1/2-Y,+Z

loop_
_atom_site_label
_atom_site_type_symbol
_atom_site_fract_x
_atom_site_fract_y
_atom_site_fract_z
_atom_site_U_iso_or_equiv
_atom_site_adp_type
_atom_site_occupancy
_atom_site_symmetry_multiplicity
_atom_site_calc_flag
_atom_site_refinement_flags
P(T1) Pt 0.38629(3) 0.13834(7) 0.750518(13) 0.0586(2) Uani 1.00 1 d .
O(1) O 0.2287(6) 0.1605(11) 0.7195(3) 0.064(2) Uani 1.00 1 d .
O(2) O 0.3578(7) 0.3766(13) 0.7892(2) 0.079(2) Uani 1.00 1 d .
O(3) O -0.0615(6) 0.0547(14) 0.5930(2) 0.073(2) Uani 1.00 1 d .
O(4) O 0.4079(8) 0.9165(15) 0.8927(3) 0.085(2) Uani 1.00 1 d .
N(1) N 0.4164(7) -0.0975(15) 0.7166(3) 0.065(2) Uani 1.00 1 d .
N(2) N 0.5433(8) 0.1201(15) 0.7757(3) 0.068(3) Uani 1.00 1 d .
C(1) C 0.5230(10) -0.188(2) 0.7358(5) 0.080(3) Uani 1.00 1 d .
C(2) C 0.6013(8) -0.035(2) 0.7521(4) 0.077(3) Uani 1.00 1 d .
C(3) C 0.3493(10) -0.183(2) 0.6839(4) 0.069(3) Uani 1.00 1 d .
C(4) C 0.5924(8) 0.250(2) 0.8037(4) 0.078(3) Uani 1.00 1 d .
C(5) C 0.2413(9) -0.1113(16) 0.6649(4) 0.060(2) Uani 1.00 1 d .
C(6) C 0.1898(7) 0.0569(18) 0.6826(3) 0.057(2) Uani 1.00 1 d .
C(7) C 0.0849(8) 0.1065(16) 0.6595(3) 0.059(2) Uani 1.00 1 d .
C(8) C 0.0358(8) 0.003(2) 0.6194(4) 0.072(3) Uani 1.00 1 d .
C(9) C 0.0849(10) -0.1651(18) 0.6023(4) 0.071(3) Uani 1.00 1 d .
C(10) C 0.1855(9) -0.216(2) 0.6263(4) 0.070(2) Uani 1.00 1 d .
C(11) C -0.1068(10) 0.235(2) 0.6027(4) 0.082(3) Uani 1.00 1 d .
C(12) C -0.1921(9) 0.289(2) 0.5600(4) 0.071(3) Uani 1.00 1 d .
C(13) C -0.2916(10) 0.1553(17) 0.5522(4) 0.070(3) Uani 1.00 1 d .
C(14) C -0.3769(9) 0.224(2) 0.5107(4) 0.071(3) Uani 1.00 1 d .
C(15) C 0.5448(11) 0.412(2) 0.8247(4) 0.079(3) Uani 1.00 1 d .
C(16) C 0.4326(10) 0.466(2) 0.8187(4) 0.078(3) Uani 1.00 1 d .
C(17) C 0.3969(15) 0.628(2) 0.8414(5) 0.094(5) Uani 1.00 1 d .
C(18) C 0.4648(13) 0.750(2) 0.8718(4) 0.090(4) Uani 1.00 1 d .
C(19) C 0.5715(16) 0.706(2) 0.8773(5) 0.093(4) Uani 1.00 1 d .
C(20) C 0.6142(11) 0.543(2) 0.8558(5) 0.088(4) Uani 1.00 1 d .
C(21) C 0.4779(15) 1.052(2) 0.9154(5) 0.105(5) Uani 1.00 1 d .
C(22) C 0.3969(19) 1.143(4) 0.9319(8) 0.054(6) Uani 0.50 1 d P
C(23) C 0.304(3) 1.241(5) 0.934(2) 0.18(2) Uani 0.50 1 d P
C(24) C 0.292(3) 1.413(4) 0.9646(12) 0.091(9) Uani 0.50 1 d P
C(25) C 0.399(3) 1.229(3) 0.9237(15) 0.096(13) Uani 0.50 1 d P
C(26) C 0.446(2) 1.346(3) 0.9638(10) 0.071(6) Uani 0.50 1 d P
C(27) C 0.366(2) 1.494(5) 0.9793(10) 0.090(8) Uani 0.50 1 d P
H(1) H 0.5109 -0.2728 0.7643 0.097 Uani 1.00 1 c R
H(2) H 0.5533 -0.2645 0.7091 0.097 Uani 1.00 1 c R
H(3) H 0.6599 -0.0866 0.7764 0.090 Uani 1.00 1 c R
H(4) H 0.6371 0.0141 0.7229 0.090 Uani 1.00 1 c R
H(5) H 0.3724 -0.3008 0.6713 0.080 Uani 1.00 1 c R
H(6) H 0.6700 0.2349 0.8111 0.092 Uani 1.00 1 c R
H(7) H 0.0469 0.2127 0.6716 0.067 Uani 1.00 1 c R
H(8) H 0.0503 -0.2385 0.5757 0.082 Uani 1.00 1 c R
H(9) H 0.2192 -0.3295 0.6160 0.085 Uani 1.00 1 c R
H(10) H 0.3206 0.6597 0.8359 0.111 Uani 1.00 1 c R
H(11) H 0.6208 0.7871 0.8966 0.108 Uani 1.00 1 c R
H(12) H 0.6913 0.5175 0.8616 0.104 Uani 1.00 1 c R
H(13) H -0.0469 0.3308 0.6058 0.090 Uani 1.00 1 c R
H(14) H -0.1424 0.2312 0.6346 0.090 Uani 1.00 1 c R
H(15) H -0.1546 0.2944 0.5286 0.085 Uani 1.00 1 c R
H(16) H -0.2198 0.4181 0.5665 0.085 Uani 1.00 1 c R
H(17) H -0.2652 0.0277 0.5434 0.083 Uani 1.00 1 c R
H(18) H -0.3277 0.1445 0.5839 0.083 Uani 1.00 1 c R
H(19) H -0.4304 0.3081 0.5251 0.085 Uani 1.00 1 c R
H(20) H -0.4159 0.1150 0.4950 0.085 Uani 1.00 1 c R
H(21) H -0.3389 0.2936 0.4855 0.085 Uani 1.00 1 c R

loop_
_atom_site_aniso_label
_atom_site_aniso_U_11
_atom_site_aniso_U_22
_atom_site_aniso_U_33
_atom_site_aniso_U_12
_atom_site_aniso_U_13
_atom_site_aniso_U_23
P(T1) 0.0246(3) 0.1098(4) 0.0408(3) -0.00018(16) -0.00139(18) -0.00385(16)
O(1) 0.019(3) 0.115(6) 0.057(4) 0.008(3) -0.008(3) -0.025(3)
O(2) 0.052(5) 0.143(8) 0.041(3) -0.004(4) -0.007(3) -0.026(3)
O(3) 0.034(3) 0.130(7) 0.052(3) 0.006(4) -0.013(3) -0.014(4)
O(4) 0.069(6) 0.107(6) 0.080(5) -0.008(5) -0.002(4) 0.005(5)
N(1) 0.030(4) 0.110(7) 0.054(4) 0.008(4) -0.000(3) 0.012(4)
N(2) 0.026(4) 0.138(9) 0.040(4) -0.006(4) -0.002(3) 0.007(4)
C(1) 0.045(7) 0.118(9) 0.075(7) 0.024(6) -0.008(5) 0.003(7)
C(2) 0.030(5) 0.136(12) 0.063(6) 0.003(6) -0.007(4) 0.011(6)
C(3) 0.041(6) 0.100(8) 0.066(6) 0.003(5) 0.005(5) -0.009(6)
C(4) 0.021(4) 0.152(13) 0.060(6) -0.018(6) -0.003(4) 0.018(7)
C(5) 0.031(5) 0.095(7) 0.052(5) -0.002(4) -0.001(4) -0.012(4)
C(6) 0.026(4) 0.108(8) 0.037(4) -0.001(4) 0.001(3) -0.011(4)
C(7) 0.028(5) 0.103(8) 0.045(5) 0.001(4) -0.000(3) -0.013(4)
C(8) 0.030(5) 0.131(10) 0.053(5) 0.002(5) -0.002(4) -0.012(5)
C(9) 0.046(7) 0.105(9) 0.059(6) -0.010(5) -0.011(5) -0.022(5)
C(10) 0.044(6) 0.101(8) 0.066(6) -0.000(6) 0.005(5) -0.012(6)
C(11) 0.037(6) 0.145(13) 0.060(6) 0.009(7) -0.018(4) -0.010(7)
C(12) 0.037(5) 0.114(9) 0.059(6) -0.003(6) -0.014(4) 0.007(6)
C(13) 0.032(6) 0.113(10) 0.064(6) 0.001(4) -0.004(5) 0.003(5)
C(14) 0.039(5) 0.112(9) 0.060(5) -0.007(6) -0.011(4) 0.009(6)
C(15) 0.045(7) 0.152(11) 0.040(5) -0.029(7) 0.007(4) -0.001(6)
C(16) 0.063(7) 0.122(11) 0.049(5) -0.018(7) 0.011(5) -0.007(6)
C(17) 0.080(11) 0.149(15) 0.056(7) -0.030(8) 0.021(7) -0.019(7)
C(18) 0.082(10) 0.118(12) 0.071(7) -0.039(9) 0.011(7) -0.009(7)
C(19) 0.107(13) 0.117(11) 0.056(7) -0.022(10) 0.005(7) -0.016(7)
C(20) 0.048(7) 0.131(12) 0.086(8) -0.034(7) 0.006(6) 0.016(8)
C(21) 0.101(13) 0.135(14) 0.074(8) 0.006(11) -0.024(8) -0.006(9)
C(22) 0.031(11) 0.09(2) 0.044(10) -0.000(11) 0.001(8) 0.027(11)
C(23) 0.13(3) 0.08(2) 0.34(6) -0.04(2) 0.14(4) -0.04(3)
C(24) 0.12(2) 0.059(13) 0.10(2) 0.006(16) 0.03(2) -0.014(14)
C(25) 0.13(3) 0.034(13) 0.12(2) 0.027(15) -0.05(2) 0.001(13)
C(26) 0.064(17) 0.067(14) 0.078(16) -0.007(10) -0.013(13) -0.003(10)
C(27) 0.10(2) 0.11(2) 0.066(15) 0.006(18) -0.007(14) 0.004(14)
H(1) 0.0965 0.0965 0.0965 0.0000 0.0000 0.0000
H(2) 0.0965 0.0965 0.0965 0.0000 0.0000 0.0000
H(3) 0.0900 0.0900 0.0900 0.0000 0.0000 0.0000
H(4) 0.0900 0.0900 0.0900 0.0000 0.0000 0.0000
H(5) 0.0800 0.0800 0.0800 0.0000 0.0000 0.0000
H(6) 0.0915 0.0915 0.0915 0.0000 0.0000 0.0000
H(7) 0.0663 0.0663 0.0663 0.0000 0.0000 0.0000
H(8) 0.0816 0.0816 0.0816 0.0000 0.0000 0.0000
H(9) 0.0850 0.0850 0.0850 0.0000 0.0000 0.0000
H(10) 0.1102 0.1102 0.1102 0.0000 0.0000 0.0000
H(11) 0.1078 0.1078 0.1078 0.0000 0.0000 0.0000
H(12) 0.1031 0.1031 0.1031 0.0000 0.0000 0.0000
H(13) 0.0900 0.0900 0.0900 0.0000 0.0000 0.0000
H(14) 0.0900 0.0900 0.0900 0.0000 0.0000 0.0000
H(15) 0.0845 0.0845 0.0845 0.0000 0.0000 0.0000
H(16) 0.0845 0.0845 0.0845 0.0000 0.0000 0.0000
H(17) 0.0831 0.0831 0.0831 0.0000 0.0000 0.0000
H(18) 0.0831 0.0831 0.0831 0.0000 0.0000 0.0000
H(19) 0.0842 0.0842 0.0842 0.0000 0.0000 0.0000
H(20) 0.0842 0.0842 0.0842 0.0000 0.0000 0.0000
H(21) 0.0842 0.0842 0.0842 0.0000 0.0000 0.0000

loop_
_atom_type_symbol
_atom_type_description
_atom_type_scat_dispersion_real
_atom_type_scat_dispersion_imag
_atom_type_scat_source
C C 0.003 0.002
;
International Tables for Crystallography
(1992, Vol. C, Tables 4.2.6.8 and 6.1.1.4)
;
H H 0.000 0.000
;
International Tables for Crystallography
(1992, Vol. C, Table 6.1.1.4)
;
N N 0.006 0.003
;
International Tables for Crystallography
(1992, Vol. C, Tables 4.2.6.8 and 6.1.1.4)
;
O O 0.011 0.006
;
International Tables for Crystallography
(1992, Vol. C, Tables 4.2.6.8 and 6.1.1.4)
;
Pt Pt -1.703 8.390
;
International Tables for Crystallography
(1992, Vol. C, Tables 4.2.6.8 and 6.1.1.4)
;

loop_
_geom_angle_atom_site_label_1
_geom_angle_atom_site_label_2
_geom_angle_atom_site_label_3
_geom_angle
_geom_angle_publ_flag
O(1) P(T1) O(2) 87.2(3) yes
O(1) P(T1) N(1) 94.7(3) yes
O(1) P(T1) N(2) 175.7(3) yes
O(2) P(T1) N(1) 177.0(3) yes
O(2) P(T1) N(2) 94.6(4) yes
N(1) P(T1) N(2) 83.7(4) yes
P(T1) O(1) C(6) 123.0(6) yes
P(T1) O(2) C(16) 124.7(8) yes
C(8) O(3) C(11) 118.3(9) yes
C(18) O(4) C(21) 115.0(12) yes
P(T1) N(1) C(1) 113.3(7) yes
P(T1) N(1) C(3) 125.6(8) yes
C(1) N(1) C(3) 120.8(11) yes
P(T1) N(2) C(2) 112.6(7) yes
P(T1) N(2) C(4) 122.3(8) yes
C(2) N(2) C(4) 124.3(10) yes
N(1) C(1) C(2) 107.7(12) yes
N(2) C(2) C(1) 110.7(9) yes
N(1) C(3) C(5) 125.0(12) yes
N(2) C(4) C(15) 128.2(10) yes
C(3) C(5) C(6) 124.9(9) yes
C(3) C(5) C(10) 116.2(11) yes
C(6) C(5) C(10) 118.9(10) yes
O(1) C(6) C(5) 125.5(8) yes
O(1) C(6) C(7) 117.1(10) yes
C(5) C(6) C(7) 117.4(9) yes
C(6) C(7) C(8) 121.3(10) yes
O(3) C(8) C(7) 123.4(11) yes
O(3) C(8) C(9) 115.0(10) yes
C(7) C(8) C(9) 121.7(10) yes
C(8) C(9) C(10) 116.4(11) yes
C(5) C(10) C(9) 124.2(13) yes
O(3) C(11) C(12) 109.6(10) yes
C(11) C(12) C(13) 115.2(12) yes
C(12) C(13) C(14) 112.3(10) yes
C(4) C(15) C(16) 126.4(12) yes
C(4) C(15) C(20) 120.2(11) yes
C(16) C(15) C(20) 113.5(13) yes
O(2) C(16) C(15) 123.5(13) yes
O(2) C(16) C(17) 115.9(12) yes
C(15) C(16) C(17) 120.5(13) yes
C(16) C(17) C(18) 125.0(16) yes
O(4) C(18) C(17) 115.6(13) yes
O(4) C(18) C(19) 128.2(14) yes
C(17) C(18) C(19) 116.1(16) yes
C(18) C(19) C(20) 122.4(15) yes
C(15) C(20) C(19) 122.5(13) yes
O(4) C(21) C(22) 92.2(17) yes
O(4) C(21) C(25) 104.5(18) yes
C(22) C(21) C(25) 22.7(19) yes
C(21) C(22) C(23) 162(3) yes
C(21) C(22) C(25) 107(4) yes
C(21) C(22) C(26) 110(2) yes
C(23) C(22) C(25) 66(4) yes
C(23) C(22) C(26) 79(2) yes
C(25) C(22) C(26) 51(4) yes
C(22) C(23) C(24) 125(3) yes
C(22) C(23) C(25) 29(2) yes
C(24) C(23) C(25) 109(3) yes
C(23) C(24) C(27) 120(3) yes
C(21) C(25) C(22) 50(3) yes
C(21) C(25) C(23) 133(3) yes
C(21) C(25) C(26) 111(2) yes
C(22) C(25) C(23) 85(5) yes
C(22) C(25) C(26) 108(5) yes
C(23) C(25) C(26) 97(3) yes
C(22) C(26) C(25) 20.5(16) yes
C(22) C(26) C(27) 120(2) yes
C(25) C(26) C(27) 113(2) yes
C(24) C(27) C(26) 93(3) yes
N(1) C(1) H(1) 110.2 no
N(1) C(1) H(2) 110.2 no
C(2) C(1) H(1) 110.2 no
C(2) C(1) H(2) 110.2 no
H(1) C(1) H(2) 108.5 no
N(2) C(2) H(3) 109.5 no
N(2) C(2) H(4) 109.5 no
C(1) C(2) H(3) 109.5 no
C(1) C(2) H(4) 109.5 no
H(3) C(2) H(4) 108.1 no
N(1) C(3) H(5) 117.5 no
C(5) C(3) H(5) 117.5 no
N(2) C(4) H(6) 115.9 no
C(15) C(4) H(6) 115.9 no
C(6) C(7) H(7) 119.4 no
C(8) C(7) H(7) 119.4 no
C(8) C(9) H(8) 121.8 no
C(10) C(9) H(8) 121.8 no
C(5) C(10) H(9) 117.9 no
C(9) C(10) H(9) 117.9 no
O(3) C(11) H(13) 109.7 no
O(3) C(11) H(14) 109.7 no
C(12) C(11) H(13) 109.7 no
C(12) C(11) H(14) 109.7 no
H(13) C(11) H(14) 108.2 no
C(11) C(12) H(15) 108.5 no
C(11) C(12) H(16) 108.5 no
C(13) C(12) H(15) 108.5 no
C(13) C(12) H(16) 108.5 no
H(15) C(12) H(16) 107.5 no
C(12) C(13) H(17) 109.1 no
C(12) C(13) H(18) 109.1 no
C(14) C(13) H(17) 109.1 no
C(14) C(13) H(18) 109.1 no
H(17) C(13) H(18) 107.9 no
C(13) C(14) H(19) 109.5 no
C(13) C(14) H(20) 109.5 no
C(13) C(14) H(21) 109.5 no
H(19) C(14) H(20) 109.5 no
H(19) C(14) H(21) 109.5 no
H(20) C(14) H(21) 109.5 no
C(16) C(17) H(10) 117.5 no
C(18) C(17) H(10) 117.5 no
C(18) C(19) H(11) 118.8 no
C(20) C(19) H(11) 118.8 no
C(15) C(20) H(12) 118.7 no
C(19) C(20) H(12) 118.8 no

loop_
_geom_bond_atom_site_label_1
_geom_bond_atom_site_label_2
_geom_bond_distance
_geom_bond_publ_flag
P(T1) O(1) 2.023(7) yes
P(T1) O(2) 2.019(8) yes
P(T1) N(1) 1.945(10) yes
P(T1) N(2) 1.967(9) yes
O(1) C(6) 1.287(13) yes
O(2) C(16) 1.312(15) yes
O(3) C(8) 1.373(12) yes
O(3) C(11) 1.42(2) yes
O(4) C(18) 1.50(2) yes
O(4) C(21) 1.39(2) yes
N(1) C(1) 1.493(16) yes
N(1) C(3) 1.292(15) yes
N(2) C(2) 1.471(18) yes
N(2) C(4) 1.299(17) yes
C(1) C(2) 1.48(2) yes
C(3) C(5) 1.453(16) yes
C(4) C(15) 1.42(2) yes
C(5) C(6) 1.439(16) yes
C(5) C(10) 1.398(16) yes
C(6) C(7) 1.409(13) yes
C(7) C(8) 1.393(15) yes
C(8) C(9) 1.418(19) yes
C(9) C(10) 1.377(17) yes
C(11) C(12) 1.524(16) yes
C(12) C(13) 1.531(18) yes
C(13) C(14) 1.531(16) yes
C(15) C(16) 1.407(18) yes
C(15) C(20) 1.46(2) yes
C(16) C(17) 1.38(2) yes
C(17) C(18) 1.40(2) yes
C(18) C(19) 1.32(2) yes
C(19) C(20) 1.40(2) yes
C(21) C(22) 1.28(3) yes
C(21) C(25) 1.59(4) yes
C(22) C(23) 1.32(5) yes
C(22) C(25) 0.64(4) yes
C(22) C(26) 1.74(3) yes
C(23) C(24) 1.48(5) yes
C(23) C(25) 1.21(6) yes
C(24) C(27) 1.11(4) yes
C(25) C(26) 1.43(4) yes
C(26) C(27) 1.51(4) yes
C(1) H(1) 0.990 no
C(1) H(2) 0.990 no
C(2) H(3) 0.990 no
C(2) H(4) 0.990 no
C(3) H(5) 0.950 no
C(4) H(6) 0.950 no
C(7) H(7) 0.950 no
C(9) H(8) 0.950 no
C(10) H(9) 0.950 no
C(11) H(13) 0.990 no
C(11) H(14) 0.990 no
C(12) H(15) 0.990 no
C(12) H(16) 0.990 no
C(13) H(17) 0.990 no
C(13) H(18) 0.990 no
C(14) H(19) 0.980 no
C(14) H(20) 0.980 no
C(14) H(21) 0.980 no
C(17) H(10) 0.950 no
C(19) H(11) 0.950 no
C(20) H(12) 0.950 no
